data_7004956
loop_
_publ_author_name
'Medlycott, Elaine A.'
'Udachin, Konstantin A.'
'Hanan, Garry S.'

_publ_section_title
;
 Non-covalent polymerisation in the solid state: halogen-halogen vs.
 methyl-methyl interactions in the complexes of
 2,4-di(2-pyridyl)-1,3,5-triazine ligands.
;
_journal_issue 4
_journal_name_full 'Dalton transactions (Cambridge, England : 2003)'
_journal_page_first 430
_journal_page_last 438
_journal_paper_doi 10.1039/b613883g
_journal_year 2007
_chemical_compound_source 'Synthesized by the authors. See text'
_chemical_formula_moiety 'C40 H30 N10 Ni, 2(P F6)'
_chemical_formula_sum 'C40 H30 F12 N10 Ni P2'
_chemical_formula_weight 999.39
_chemical_name_systematic
;
?
;
_space_group_IT_number 142
_symmetry_cell_setting tetragonal
_symmetry_space_group_name_Hall '-I 4bd 2c'
_symmetry_space_group_name_H-M 'I 41/a c d :2'
_atom_sites_solution_hydrogens geom
_atom_sites_solution_primary direct
_atom_sites_solution_secondary difmap
_audit_creation_method SHELXL-97
_cell_angle_alpha 90.00
_cell_angle_beta 90.00
_cell_angle_gamma 90.00
_cell_formula_units_Z 8
_cell_length_a 22.2925(3)
_cell_length_b 22.2925(3)
_cell_length_c 16.6862(4)
_cell_measurement_reflns_used 11294
_cell_measurement_temperature 150(2)
_cell_measurement_theta_max 68.11
_cell_measurement_theta_min 3.97
_cell_volume 8292.3(3)
_computing_cell_refinement 'SMART (Bruker, 2001)'
_computing_data_collection 'SMART (Bruker, 2001)'
_computing_data_reduction 'SAINT (Bruker, 2003)'
_computing_molecular_graphics 'SHELXTL (Bruker, 1997)'
_computing_publication_material 'UdMX (local program)'
_computing_structure_refinement 'SHELXL97 (Sheldrick, 1997)'
_computing_structure_solution 'SHELXS97 (Sheldrick, 1997)'
_diffrn_ambient_temperature 150(2)
_diffrn_detector_area_resol_mean 5.5
_diffrn_measured_fraction_theta_full 0.995
_diffrn_measured_fraction_theta_max 0.995
_diffrn_measurement_device_type 'Bruker AXS Smart 4K/Platform'
_diffrn_measurement_method \w
_diffrn_radiation_monochromator graphite
_diffrn_radiation_source 'Rotating Anode'
_diffrn_radiation_type CuK\a
_diffrn_radiation_wavelength 1.54178
_diffrn_reflns_av_R_equivalents 0.033
_diffrn_reflns_av_sigmaI/netI 0.0140
_diffrn_reflns_limit_h_max 26
_diffrn_reflns_limit_h_min -26
_diffrn_reflns_limit_k_max 26
_diffrn_reflns_limit_k_min -26
_diffrn_reflns_limit_l_max 19
_diffrn_reflns_limit_l_min -17
_diffrn_reflns_number 76131
_diffrn_reflns_theta_full 68.83
_diffrn_reflns_theta_max 68.83
_diffrn_reflns_theta_min 3.97
_diffrn_standards_decay_% 0.42
_diffrn_standards_number 259
_exptl_absorpt_coefficient_mu 2.300
_exptl_absorpt_correction_T_max 0.9800
_exptl_absorpt_correction_T_min 0.8200
_exptl_absorpt_correction_type multi-scan
_exptl_absorpt_process_details 'Sadabs (Sheldrick,1996)'
_exptl_crystal_colour green
_exptl_crystal_density_diffrn 1.601
_exptl_crystal_density_method 'not measured'
_exptl_crystal_description block
_exptl_crystal_F_000 4048
_exptl_crystal_size_max 0.20
_exptl_crystal_size_mid 0.04
_exptl_crystal_size_min 0.01
_refine_diff_density_max 0.275
_refine_diff_density_min -0.472
_refine_diff_density_rms 0.059
_refine_ls_extinction_method none
_refine_ls_goodness_of_fit_ref 1.094
_refine_ls_hydrogen_treatment constr
_refine_ls_matrix_type full
_refine_ls_number_parameters 153
_refine_ls_number_reflns 1928
_refine_ls_number_restraints 0
_refine_ls_restrained_S_all 1.094
_refine_ls_R_factor_all 0.0566
_refine_ls_R_factor_gt 0.0416
_refine_ls_shift/su_max 0.000
_refine_ls_shift/su_mean 0.000
_refine_ls_structure_factor_coef Fsqd
_refine_ls_weighting_details 'calc w=1/[\s^2^(Fo^2^)+(0.0699P)^2^+17.6478P] where P=(Fo^2^+2Fc^2^)/3'
_refine_ls_weighting_scheme calc
_refine_ls_wR_factor_gt 0.1140
_refine_ls_wR_factor_ref 0.1365
_reflns_number_gt 1523
_reflns_number_total 1928
_reflns_threshold_expression I>2\s(I)
_cod_data_source_file b613883g.txt
_cod_data_source_block gar120
_cod_depositor_comments
;
The following automatic conversions were performed:
'_geom_angle_publ_flag' value 'Y' changed to 'y' according to
'/home/saulius/struct/CIF-dictionaries/cif_core.dic' dictionary named
'cif_core.dic' version 2.4.1 from 2010-06-29 (58
times).

'_geom_bond_publ_flag' value 'Y' changed to 'y' according to
'/home/saulius/struct/CIF-dictionaries/cif_core.dic' dictionary named
'cif_core.dic' version 2.4.1 from 2010-06-29 (31
time).

'_geom_torsion_publ_flag' value 'N' changed to 'n' according to
'/home/saulius/struct/CIF-dictionaries/cif_core.dic' dictionary named
'cif_core.dic' version 2.4.1 from 2010-06-29 (50 times).

Automatic conversion script
Id: cif_fix_enum 1527 2010-12-29 10:47:43Z saulius 
;
_cod_original_sg_symbol_H-M I41/acd
_cod_database_code 7004956

loop_
_symmetry_equiv_pos_as_xyz
'x, y, z'
'-x+1/2, -y, z+1/2'
'-y+1/4, x+3/4, z+1/4'
'y+1/4, -x+1/4, z+3/4'
'-x+1/2, y, -z'
'x, -y, -z+1/2'
'y+1/4, x+3/4, -z+3/4'
'-y+1/4, -x+1/4, -z+1/4'
'x+1/2, y+1/2, z+1/2'
'-x+1, -y+1/2, z+1'
'-y+3/4, x+5/4, z+3/4'
'y+3/4, -x+3/4, z+5/4'
'-x+1, y+1/2, -z+1/2'
'x+1/2, -y+1/2, -z+1'
'y+3/4, x+5/4, -z+5/4'
'-y+3/4, -x+3/4, -z+3/4'
'-x, -y, -z'
'x-1/2, y, -z-1/2'
'y-1/4, -x-3/4, -z-1/4'
'-y-1/4, x-1/4, -z-3/4'
'x-1/2, -y, z'
'-x, y, z-1/2'
'-y-1/4, -x-3/4, z-3/4'
'y-1/4, x-1/4, z-1/4'
'-x+1/2, -y+1/2, -z+1/2'
'x, y+1/2, -z'
'y+1/4, -x-1/4, -z+1/4'
'-y+1/4, x+1/4, -z-1/4'
'x, -y+1/2, z+1/2'
'-x+1/2, y+1/2, z'
'-y+1/4, -x-1/4, z-1/4'
'y+1/4, x+1/4, z+1/4'

loop_
_atom_site_label
_atom_site_type_symbol
_atom_site_fract_x
_atom_site_fract_y
_atom_site_fract_z
_atom_site_U_iso_or_equiv
_atom_site_adp_type
_atom_site_occupancy
_atom_site_symmetry_multiplicity
_atom_site_calc_flag
_atom_site_refinement_flags
_atom_site_disorder_assembly
_atom_site_disorder_group
Ni1 Ni 0.0000 0.2500 0.1250 0.0296(3) Uani 1 4 d S . .
N1 N 0.06311(10) 0.21872(9) 0.03659(13) 0.0335(5) Uani 1 1 d . . .
N2 N 0.06307(9) 0.31307(9) 0.1250 0.0305(6) Uani 1 2 d S . .
N3 N 0.15441(9) 0.34950(9) 0.07533(13) 0.0327(5) Uani 1 1 d . . .
C1 C 0.06078(14) 0.16889(12) -0.00776(19) 0.0428(7) Uani 1 1 d . . .
H1 H 0.0267 0.1435 -0.0030 0.051 Uiso 1 1 calc R . .
C2 C 0.10599(16) 0.15274(14) -0.0603(2) 0.0550(9) Uani 1 1 d . . .
H2 H 0.1026 0.1171 -0.0911 0.066 Uiso 1 1 calc R . .
C3 C 0.15587(16) 0.18871(14) -0.0676(2) 0.0551(9) Uani 1 1 d . . .
H3 H 0.1876 0.1779 -0.1028 0.066 Uiso 1 1 calc R . .
C4 C 0.15907(14) 0.24095(12) -0.02283(18) 0.0426(7) Uani 1 1 d . . .
H4 H 0.1927 0.2669 -0.0271 0.051 Uiso 1 1 calc R . .
C5 C 0.11215(12) 0.25428(11) 0.02808(15) 0.0342(6) Uani 1 1 d . . .
C6 C 0.11142(11) 0.30903(11) 0.07800(15) 0.0304(5) Uani 1 1 d . . .
C7 C 0.14693(11) 0.39693(11) 0.1250 0.0316(8) Uani 1 2 d S . .
C8 C 0.19330(11) 0.44330(11) 0.1250 0.0304(7) Uani 1 2 d S . .
C9 C 0.25104(12) 0.43070(11) 0.09682(17) 0.0348(6) Uani 1 1 d . . .
H9 H 0.2604 0.3917 0.0778 0.042 Uiso 1 1 calc R . .
C10 C 0.29428(12) 0.47480(12) 0.09665(19) 0.0415(7) Uani 1 1 d . . .
H10 H 0.3332 0.4658 0.0768 0.050 Uiso 1 1 calc R . .
C11 C 0.28218(12) 0.53218(12) 0.1250 0.0429(10) Uani 1 2 d S . .
C12 C 0.32997(14) 0.57997(14) 0.1250 0.0779(19) Uani 1 2 d S . .
H12A H 0.3669 0.5638 0.1016 0.117 Uiso 0.50 1 calc PR . .
H12B H 0.3378 0.5929 0.1802 0.117 Uiso 0.50 1 calc PR . .
H12C H 0.3163 0.6143 0.0932 0.117 Uiso 0.50 1 calc PR . .
P1 P 0.0000 0.0000 1.0000 0.0390(3) Uani 1 2 d S . .
F11 F 0.04026(9) 0.03191(8) 0.93388(12) 0.0588(5) Uani 1 1 d . . .
F12 F -0.04414(8) 0.05701(8) 1.00007(12) 0.0559(5) Uani 1 1 d . . .
F13 F 0.03832(9) 0.03066(9) 1.06926(13) 0.0633(6) Uani 1 1 d . . .

loop_
_atom_site_aniso_label
_atom_site_aniso_U_11
_atom_site_aniso_U_22
_atom_site_aniso_U_33
_atom_site_aniso_U_23
_atom_site_aniso_U_13
_atom_site_aniso_U_12
Ni1 0.0275(3) 0.0275(3) 0.0338(5) 0.000 0.000 -0.0065(3)
N1 0.0363(11) 0.0295(11) 0.0348(12) -0.0011(9) 0.0036(9) -0.0046(9)
N2 0.0297(9) 0.0297(9) 0.0321(16) -0.0013(9) 0.0013(9) -0.0070(12)
N3 0.0323(11) 0.0327(11) 0.0331(12) -0.0019(9) 0.0031(9) -0.0084(9)
C1 0.0495(16) 0.0290(13) 0.0497(17) -0.0055(12) 0.0067(13) -0.0118(12)
C2 0.067(2) 0.0384(15) 0.059(2) -0.0166(14) 0.0232(17) -0.0147(15)
C3 0.064(2) 0.0418(16) 0.060(2) -0.0135(15) 0.0285(17) -0.0106(15)
C4 0.0471(16) 0.0349(14) 0.0457(16) -0.0054(12) 0.0145(13) -0.0092(12)
C5 0.0378(14) 0.0296(12) 0.0351(14) -0.0002(10) 0.0033(11) -0.0059(10)
C6 0.0318(13) 0.0306(12) 0.0289(13) 0.0005(10) -0.0001(10) -0.0050(10)
C7 0.0316(11) 0.0316(11) 0.0318(19) 0.0025(10) -0.0025(10) -0.0054(14)
C8 0.0303(11) 0.0303(11) 0.0307(18) 0.0024(10) -0.0024(10) -0.0064(14)
C9 0.0329(13) 0.0279(12) 0.0435(15) -0.0003(11) 0.0001(11) -0.0036(10)
C10 0.0266(13) 0.0385(14) 0.0595(18) 0.0014(13) -0.0015(12) -0.0043(11)
C11 0.0332(12) 0.0332(12) 0.062(3) 0.0058(13) -0.0058(13) -0.0076(16)
C12 0.0423(17) 0.0423(17) 0.149(6) -0.008(2) 0.008(2) -0.017(2)
P1 0.0376(5) 0.0308(5) 0.0487(7) 0.0040(4) -0.0035(4) -0.0071(4)
F11 0.0583(11) 0.0465(10) 0.0717(13) 0.0133(9) 0.0129(9) -0.0072(9)
F12 0.0551(11) 0.0448(10) 0.0678(13) 0.0075(9) 0.0033(9) 0.0068(8)
F13 0.0679(13) 0.0518(11) 0.0701(14) -0.0020(9) -0.0211(10) -0.0136(9)

loop_
_atom_type_symbol
_atom_type_description
_atom_type_scat_dispersion_real
_atom_type_scat_dispersion_imag
_atom_type_scat_source
C C 0.0181 0.0091 'International Tables Vol C Tables 4.2.6.8 and 6.1.1.4'
H H 0.0000 0.0000 'International Tables Vol C Tables 4.2.6.8 and 6.1.1.4'
N N 0.0311 0.0180 'International Tables Vol C Tables 4.2.6.8 and 6.1.1.4'
F F 0.0727 0.0534 'International Tables Vol C Tables 4.2.6.8 and 6.1.1.4'
P P 0.2955 0.4335 'International Tables Vol C Tables 4.2.6.8 and 6.1.1.4'
Ni Ni -3.0029 0.5091 'International Tables Vol C Tables 4.2.6.8 and 6.1.1.4'

loop_
_geom_angle_atom_site_label_1
_geom_angle_atom_site_label_2
_geom_angle_atom_site_label_3
_geom_angle_site_symmetry_1
_geom_angle_site_symmetry_2
_geom_angle_site_symmetry_3
_geom_angle
_geom_angle_publ_flag
N2 NI1 N2 . . 10_454 180 y
N2 NI1 N1 . . . 76.54(6) y
N2 NI1 N1 10_454 . . 103.46(6) y
N2 NI1 N1 . . 10_454 103.47(6) y
N2 NI1 N1 10_454 . 10_454 76.53(6) y
N1 NI1 N1 . . 10_454 93.57(12) y
N2 NI1 N1 . . 8 103.47(6) y
N2 NI1 N1 10_454 . 8 76.53(6) y
N1 NI1 N1 . . 8 92.64(12) y
N1 NI1 N1 10_454 . 8 153.07(11) y
N2 NI1 N1 . . 15_444 76.53(6) y
N2 NI1 N1 10_454 . 15_444 103.47(6) y
N1 NI1 N1 . . 15_444 153.07(11) y
N1 NI1 N1 10_454 . 15_444 92.64(12) y
N1 NI1 N1 8 . 15_444 93.57(12) y
C1 N1 C5 . . . 117.3(2) y
C1 N1 NI1 . . . 128.56(18) y
C5 N1 NI1 . . . 114.11(17) y
C6 N2 C6 . . 15_444 117.0(3) y
C6 N2 NI1 . . . 121.52(15) y
C6 N2 NI1 15_444 . . 121.52(15) y
C6 N3 C7 . . . 115.1(2) y
N1 C1 C2 . . . 122.6(3) y
N1 C1 H1 . . . 118.7 ?
C2 C1 H1 . . . 118.7 ?
C3 C2 C1 . . . 119.5(3) y
C3 C2 H2 . . . 120.2 ?
C1 C2 H2 . . . 120.2 ?
C2 C3 C4 . . . 118.9(3) y
C2 C3 H3 . . . 120.5 ?
C4 C3 H3 . . . 120.5 ?
C5 C4 C3 . . . 118.3(3) y
C5 C4 H4 . . . 120.9 ?
C3 C4 H4 . . . 120.9 ?
N1 C5 C4 . . . 123.3(2) y
N1 C5 C6 . . . 114.5(2) y
C4 C5 C6 . . . 122.2(2) y
N3 C6 N2 . . . 124.1(2) y
N3 C6 C5 . . . 122.6(2) y
N2 C6 C5 . . . 113.3(2) y
N3 C7 N3 . . 15_444 124.6(3) y
N3 C7 C8 . . . 117.73(15) y
N3 C7 C8 15_444 . . 117.72(15) y
C9 C8 C9 . . 15_444 118.9(3) y
C9 C8 C7 . . . 120.57(16) y
C9 C8 C7 15_444 . . 120.57(16) y
C10 C9 C8 . . . 120.1(2) y
C10 C9 H9 . . . 120 ?
C8 C9 H9 . . . 120 ?
C9 C10 C11 . . . 121.4(3) y
C9 C10 H10 . . . 119.3 ?
C11 C10 H10 . . . 119.3 ?
C10 C11 C10 . . 15_444 118.2(3) y
C10 C11 C12 . . . 120.89(17) y
C10 C11 C12 15_444 . . 120.89(17) y
C11 C12 H12A . . . 109.5 ?
C11 C12 H12B . . . 109.5 ?
H12A C12 H12B . . . 109.5 ?
C11 C12 H12C . . . 109.5 ?
H12A C12 H12C . . . 109.5 ?
H12B C12 H12C . . . 109.5 ?
F11 P1 F11 17_557 . . 180 y
F11 P1 F13 17_557 . 17_557 90.50(11) y
F11 P1 F13 . . 17_557 89.50(11) y
F11 P1 F13 17_557 . . 89.50(11) y
F11 P1 F13 . . . 90.50(11) y
F13 P1 F13 17_557 . . 179.998(1) y
F11 P1 F12 17_557 . 17_557 89.56(10) y
F11 P1 F12 . . 17_557 90.44(10) y
F13 P1 F12 17_557 . 17_557 89.34(11) y
F13 P1 F12 . . 17_557 90.66(10) y
F11 P1 F12 17_557 . . 90.44(10) y
F11 P1 F12 . . . 89.56(10) y
F13 P1 F12 17_557 . . 90.66(10) y
F13 P1 F12 . . . 89.34(11) y
F12 P1 F12 17_557 . . 180.00(11) y

loop_
_geom_bond_atom_site_label_1
_geom_bond_atom_site_label_2
_geom_bond_site_symmetry_1
_geom_bond_site_symmetry_2
_geom_bond_distance
_geom_bond_publ_flag
Ni1 N2 . . 1.988(3) y
Ni1 N2 . 10_454 1.988(3) y
Ni1 N1 . . 2.154(2) y
Ni1 N1 . 10_454 2.154(2) y
Ni1 N1 . 8 2.155(2) y
Ni1 N1 . 15_444 2.155(2) y
N1 C1 . . 1.336(3) y
N1 C5 . . 1.358(3) y
N2 C6 . . 1.336(3) y
N2 C6 . 15_444 1.336(3) y
N3 C6 . . 1.317(3) y
N3 C7 . . 1.354(3) y
C1 C2 . . 1.383(4) y
C1 H1 . . 0.95 ?
C2 C3 . . 1.376(5) y
C2 H2 . . 0.95 ?
C3 C4 . . 1.385(4) y
C3 H3 . . 0.95 ?
C4 C5 . . 1.380(4) y
C4 H4 . . 0.95 ?
C5 C6 . . 1.478(3) y
C7 N3 . 15_444 1.354(3) y
C7 C8 . . 1.462(5) y
C8 C9 . . 1.399(3) y
C8 C9 . 15_444 1.399(3) y
C9 C10 . . 1.377(4) y
C9 H9 . . 0.95 ?
C10 C11 . . 1.390(3) y
C10 H10 . . 0.95 ?
C11 C10 . 15_444 1.390(3) y
C11 C12 . . 1.507(6) y
C12 H12a . . 0.98 ?
C12 H12b . . 0.98 ?
C12 H12c . . 0.98 ?
P1 F11 . 17_557 1.5903(18) y
P1 F11 . . 1.5903(18) y
P1 F13 . 17_557 1.5914(19) y
P1 F13 . . 1.5915(19) y
P1 F12 . 17_557 1.6072(18) y
P1 F12 . . 1.6072(18) y

loop_
_geom_torsion_atom_site_label_1
_geom_torsion_atom_site_label_2
_geom_torsion_atom_site_label_3
_geom_torsion_atom_site_label_4
_geom_torsion_site_symmetry_1
_geom_torsion_site_symmetry_2
_geom_torsion_site_symmetry_3
_geom_torsion_site_symmetry_4
_geom_torsion
_geom_torsion_publ_flag
N2 NI1 N1 C1 . . . . 179.9(3) n
N2 NI1 N1 C1 10_454 . . . -0.1(3) n
N1 NI1 N1 C1 10_454 . . . -77.1(2) n
N1 NI1 N1 C1 8 . . . 76.7(2) n
N1 NI1 N1 C1 15_444 . . . 179.9(3) n
N2 NI1 N1 C5 . . . . 2.25(17) n
N2 NI1 N1 C5 10_454 . . . -177.75(17) n
N1 NI1 N1 C5 10_454 . . . 105.3(2) n
N1 NI1 N1 C5 8 . . . -101.0(2) n
N1 NI1 N1 C5 15_444 . . . 2.25(17) n
N1 NI1 N2 C6 . . . . -1.23(14) n
N1 NI1 N2 C6 10_454 . . . -91.72(14) n
N1 NI1 N2 C6 8 . . . 88.28(14) n
N1 NI1 N2 C6 15_444 . . . 178.77(14) n
N1 NI1 N2 C6 . . . 15_444 178.77(14) n
N1 NI1 N2 C6 10_454 . . 15_444 88.28(14) n
N1 NI1 N2 C6 8 . . 15_444 -91.72(14) n
N1 NI1 N2 C6 15_444 . . 15_444 -1.23(14) n
C5 N1 C1 C2 . . . . 0.5(4) n
NI1 N1 C1 C2 . . . . -177.1(3) n
N1 C1 C2 C3 . . . . 0.4(5) n
C1 C2 C3 C4 . . . . -1.0(6) n
C2 C3 C4 C5 . . . . 0.8(5) n
C1 N1 C5 C4 . . . . -0.8(4) n
NI1 N1 C5 C4 . . . . 177.2(2) n
C1 N1 C5 C6 . . . . 179.2(2) n
NI1 N1 C5 C6 . . . . -2.9(3) n
C3 C4 C5 N1 . . . . 0.1(5) n
C3 C4 C5 C6 . . . . -179.8(3) n
C7 N3 C6 N2 . . . . 0.5(3) n
C7 N3 C6 C5 . . . . -179.9(2) n
C6 N2 C6 N3 15_444 . . . -0.26(18) n
NI1 N2 C6 N3 . . . . 179.74(18) n
C6 N2 C6 C5 15_444 . . . -179.9(2) n
NI1 N2 C6 C5 . . . . 0.1(2) n
N1 C5 C6 N3 . . . . -177.7(2) n
C4 C5 C6 N3 . . . . 2.2(4) n
N1 C5 C6 N2 . . . . 2.0(3) n
C4 C5 C6 N2 . . . . -178.1(2) n
C6 N3 C7 N3 . . . 15_444 -0.22(16) n
C6 N3 C7 C8 . . . . 179.78(16) n
N3 C7 C8 C9 . . . . -20.78(17) n
N3 C7 C8 C9 15_444 . . . 159.22(17) n
N3 C7 C8 C9 . . . 15_444 159.22(17) n
N3 C7 C8 C9 15_444 . . 15_444 -20.78(17) n
C9 C8 C9 C10 15_444 . . . -0.4(2) n
C7 C8 C9 C10 . . . . 179.6(2) n
C8 C9 C10 C11 . . . . 0.8(4) n
C9 C10 C11 C10 . . . 15_444 -0.4(2) n
C9 C10 C11 C12 . . . . 179.6(2) n
